data_7108085
loop_
_publ_author_name
'Penchal Reddy Nandaluru'
'Prateek Dongare'
'Christina M. Kraml'
'Robert A. Pascal'
'Louise N. Dawe'
'David W. Thompson'
'Graham J. Bodwell'

_publ_section_title
;
 Concise, aromatization-based approach to an elaborate C2-symmetric
 pyrenophane
;
_journal_name_full Chem.Commun.
_journal_page_first 7747
_journal_paper_doi 10.1039/c2cc33611a
_journal_volume 48
_journal_year 2012
_chemical_formula_moiety 'C40 H36 O2'
_chemical_formula_sum 'C40 H36 O2'
_chemical_formula_weight 548.69
_chemical_name_systematic
;
?
;
_space_group_IT_number 2
_symmetry_cell_setting triclinic
_symmetry_Int_Tables_number 2
_symmetry_space_group_name_Hall '-P 1'
_symmetry_space_group_name_H-M 'P -1'
_atom_sites_solution_hydrogens geom
_atom_sites_solution_primary direct
_atom_sites_solution_secondary difmap
_audit_creation_method SHELXL-97
_cell_angle_alpha 104.045(8)
_cell_angle_beta 107.143(4)
_cell_angle_gamma 106.279(6)
_cell_formula_units_Z 2
_cell_length_a 9.395(5)
_cell_length_b 12.771(6)
_cell_length_c 13.799(7)
_cell_measurement_reflns_used 4969
_cell_measurement_temperature 153(2)
_cell_measurement_theta_max 30.6839
_cell_measurement_theta_min 1.6517
_cell_volume 1420.0(12)
_computing_cell_refinement 'CrystalClear-SM Expert 2.0 r4 (Rigaku, 2009)'
_computing_data_collection 'CrystalClear-SM Expert 2.0 r4 (Rigaku, 2009)'
_computing_data_reduction 'CrystalClear-SM Expert 2.0 r4 (Rigaku, 2009)'
_computing_molecular_graphics 'CrystalStructure 4.0 (Rigaku, 2010)'
_computing_publication_material 'CrystalStructure 4.0 (Rigaku, 2010)'
_computing_structure_refinement 'SHELXL-97 (Acta Cryst.2008, A64, 112-122)'
_computing_structure_solution 'SHELXS-97 (Acta Cryst.2008, A64, 112-122)'
_diffrn_ambient_temperature 153(2)
_diffrn_detector_area_resol_mean 14.63
_diffrn_measured_fraction_theta_full 0.997
_diffrn_measured_fraction_theta_max 0.997
_diffrn_measurement_device_type 'Rigaku Saturn'
_diffrn_measurement_method \w
_diffrn_radiation_monochromator 'graphite - Rigaku SHINE'
_diffrn_radiation_source 'fine-focus sealed tube'
_diffrn_radiation_type MoK\a
_diffrn_radiation_wavelength 0.71075
_diffrn_reflns_av_R_equivalents 0.0590
_diffrn_reflns_av_sigmaI/netI 0.0763
_diffrn_reflns_limit_h_max 11
_diffrn_reflns_limit_h_min -11
_diffrn_reflns_limit_k_max 15
_diffrn_reflns_limit_k_min -16
_diffrn_reflns_limit_l_max 17
_diffrn_reflns_limit_l_min -17
_diffrn_reflns_number 13837
_diffrn_reflns_theta_full 26.50
_diffrn_reflns_theta_max 26.50
_diffrn_reflns_theta_min 2.74
_exptl_absorpt_coefficient_mu 0.077
_exptl_absorpt_correction_T_max 0.9985
_exptl_absorpt_correction_T_min 0.9930
_exptl_absorpt_correction_type numerical
_exptl_absorpt_process_details 'T. Higashi, 2000'
_exptl_crystal_colour Colorless
_exptl_crystal_density_diffrn 1.283
_exptl_crystal_density_method 'not measured'
_exptl_crystal_description Prism
_exptl_crystal_F_000 584
_exptl_crystal_size_max 0.11
_exptl_crystal_size_mid 0.11
_exptl_crystal_size_min 0.04
_refine_diff_density_max 0.211
_refine_diff_density_min -0.246
_refine_diff_density_rms 0.054
_refine_ls_extinction_method none
_refine_ls_goodness_of_fit_ref 1.150
_refine_ls_hydrogen_treatment constr
_refine_ls_matrix_type full
_refine_ls_number_parameters 379
_refine_ls_number_reflns 5859
_refine_ls_number_restraints 0
_refine_ls_restrained_S_all 1.150
_refine_ls_R_factor_all 0.1271
_refine_ls_R_factor_gt 0.0884
_refine_ls_shift/su_max 0.000
_refine_ls_shift/su_mean 0.000
_refine_ls_structure_factor_coef Fsqd
_refine_ls_weighting_details 'calc w=1/[\s^2^(Fo^2^)+(0.0562P)^2^+0.6960P] where P=(Fo^2^+2Fc^2^)/3'
_refine_ls_weighting_scheme calc
_refine_ls_wR_factor_gt 0.1702
_refine_ls_wR_factor_ref 0.1924
_reflns_number_gt 4112
_reflns_number_total 5859
_reflns_threshold_expression >2sigma(I)
_cod_data_source_file c2cc33611a.txt
_cod_data_source_block 11
_cod_original_cell_volume 1419.9(12)
_cod_database_code 7108085

loop_
_symmetry_equiv_pos_as_xyz
'x, y, z'
'-x, -y, -z'

loop_
_atom_site_label
_atom_site_type_symbol
_atom_site_fract_x
_atom_site_fract_y
_atom_site_fract_z
_atom_site_U_iso_or_equiv
_atom_site_adp_type
_atom_site_occupancy
_atom_site_symmetry_multiplicity
_atom_site_calc_flag
_atom_site_refinement_flags
O1 O 0.7517(3) 1.00056(18) 0.59102(17) 0.0449(6) Uani 1 1 d .
O2 O 0.6337(3) 0.56721(19) 0.17777(18) 0.0460(6) Uani 1 1 d .
C1 C 0.5856(4) 0.4494(3) 0.1339(2) 0.0348(7) Uani 1 1 d .
C2 C 0.6131(4) 0.3907(3) 0.0466(2) 0.0404(8) Uani 1 1 d .
H2 H 0.6725 0.4331 0.0140 0.048 Uiso 1 1 calc R
C3 C 0.5532(4) 0.2701(3) 0.0075(2) 0.0441(8) Uani 1 1 d .
H3 H 0.5735 0.2299 -0.0514 0.053 Uiso 1 1 calc R
C4 C 0.4644(4) 0.2071(3) 0.0527(2) 0.0423(8) Uani 1 1 d .
H4 H 0.4234 0.1242 0.0250 0.051 Uiso 1 1 calc R
C5 C 0.4355(4) 0.2660(3) 0.1394(2) 0.0378(7) Uani 1 1 d .
H5 H 0.3737 0.2228 0.1702 0.045 Uiso 1 1 calc R
C6 C 0.4955(3) 0.3865(3) 0.1813(2) 0.0318(7) Uani 1 1 d .
C7 C 0.4651(3) 0.4546(2) 0.2723(2) 0.0289(6) Uani 1 1 d .
C8 C 0.3132(3) 0.4573(2) 0.2545(2) 0.0303(7) Uani 1 1 d .
C9 C 0.1605(4) 0.3851(3) 0.1553(2) 0.0384(8) Uani 1 1 d .
H9A H 0.1149 0.3046 0.1540 0.046 Uiso 1 1 calc R
H9B H 0.1799 0.3819 0.0881 0.046 Uiso 1 1 calc R
C10 C 0.0477(4) 0.4501(3) 0.1674(3) 0.0460(8) Uani 1 1 d .
H10A H -0.0646 0.3941 0.1407 0.055 Uiso 1 1 calc R
H10B H 0.0512 0.5034 0.1259 0.055 Uiso 1 1 calc R
C11 C 0.1109(4) 0.5197(3) 0.2903(2) 0.0357(7) Uani 1 1 d .
H11A H 0.1008 0.5965 0.3031 0.043 Uiso 1 1 calc R
H11B H 0.0516 0.4760 0.3257 0.043 Uiso 1 1 calc R
C12 C 0.2850(3) 0.5338(2) 0.3315(2) 0.0289(6) Uani 1 1 d .
C13 C 0.4103(3) 0.6119(2) 0.4291(2) 0.0276(6) Uani 1 1 d .
C14 C 0.3897(3) 0.6969(2) 0.5079(2) 0.0297(6) Uani 1 1 d .
H14 H 0.2848 0.6960 0.4975 0.036 Uiso 1 1 calc R
C15 C 0.5169(3) 0.7780(2) 0.5965(2) 0.0304(6) Uani 1 1 d .
H15 H 0.5002 0.8355 0.6451 0.036 Uiso 1 1 calc R
C16 C 0.6759(3) 0.7792(2) 0.6188(2) 0.0274(6) Uani 1 1 d .
C17 C 0.8110(3) 0.8700(2) 0.7072(2) 0.0277(6) Uani 1 1 d .
C18 C 0.9604(3) 0.8613(2) 0.7295(2) 0.0301(7) Uani 1 1 d .
C19 C 1.1199(4) 0.9472(3) 0.8186(2) 0.0358(7) Uani 1 1 d .
H19A H 1.1133 0.9613 0.8906 0.043 Uiso 1 1 calc R
H19B H 1.1522 1.0226 0.8072 0.043 Uiso 1 1 calc R
C20 C 1.2388(4) 0.8885(3) 0.8098(2) 0.0442(8) Uani 1 1 d .
H20A H 1.2667 0.8591 0.8700 0.053 Uiso 1 1 calc R
H20B H 1.3390 0.9451 0.8136 0.053 Uiso 1 1 calc R
C21 C 1.1581(4) 0.7870(3) 0.7004(2) 0.0381(7) Uani 1 1 d .
H21A H 1.2036 0.8065 0.6480 0.046 Uiso 1 1 calc R
H21B H 1.1716 0.7153 0.7094 0.046 Uiso 1 1 calc R
C22 C 0.9833(3) 0.7716(2) 0.6636(2) 0.0297(6) Uani 1 1 d .
C23 C 0.8553(3) 0.6878(2) 0.5688(2) 0.0275(6) Uani 1 1 d .
C24 C 0.8760(4) 0.6017(2) 0.4914(2) 0.0317(7) Uani 1 1 d .
H24 H 0.9789 0.5969 0.5062 0.038 Uiso 1 1 calc R
C25 C 0.7514(3) 0.5273(2) 0.3977(2) 0.0313(7) Uani 1 1 d .
H25 H 0.7698 0.4729 0.3471 0.038 Uiso 1 1 calc R
C26 C 0.5933(3) 0.5284(2) 0.3728(2) 0.0279(6) Uani 1 1 d .
C27 C 0.5658(3) 0.6079(2) 0.4505(2) 0.0271(6) Uani 1 1 d .
C28 C 0.6995(3) 0.6903(2) 0.5480(2) 0.0250(6) Uani 1 1 d .
C29 C 0.8002(3) 0.9825(2) 0.7604(2) 0.0308(7) Uani 1 1 d .
C30 C 0.8288(4) 1.0282(3) 0.8692(2) 0.0378(7) Uani 1 1 d .
H30 H 0.8499 0.9842 0.9144 0.045 Uiso 1 1 calc R
C31 C 0.8272(4) 1.1378(3) 0.9133(3) 0.0455(8) Uani 1 1 d .
H31 H 0.8448 1.1673 0.9878 0.055 Uiso 1 1 calc R
C32 C 0.8003(4) 1.2037(3) 0.8498(3) 0.0430(8) Uani 1 1 d .
H32 H 0.8012 1.2791 0.8809 0.052 Uiso 1 1 calc R
C33 C 0.7716(4) 1.1607(3) 0.7401(3) 0.0375(7) Uani 1 1 d .
H33 H 0.7520 1.2059 0.6959 0.045 Uiso 1 1 calc R
C34 C 0.7721(3) 1.0510(2) 0.6961(2) 0.0318(7) Uani 1 1 d .
C35 C 0.7189(4) 1.0568(3) 0.5143(2) 0.0399(8) Uani 1 1 d .
H35A H 0.8172 1.1223 0.5275 0.048 Uiso 1 1 calc R
H35B H 0.6342 1.0873 0.5189 0.048 Uiso 1 1 calc R
C36 C 0.6622(4) 0.9631(3) 0.4040(2) 0.0397(8) Uani 1 1 d .
H36A H 0.6295 0.9964 0.3473 0.048 Uiso 1 1 calc R
H36B H 0.5654 0.8984 0.3943 0.048 Uiso 1 1 calc R
C37 C 0.7854(4) 0.9129(3) 0.3859(2) 0.0381(8) Uani 1 1 d .
H37A H 0.8304 0.8894 0.4478 0.046 Uiso 1 1 calc R
H37B H 0.8750 0.9740 0.3834 0.046 Uiso 1 1 calc R
C38 C 0.7117(4) 0.8075(3) 0.2808(2) 0.0373(7) Uani 1 1 d .
H38A H 0.6233 0.7463 0.2842 0.045 Uiso 1 1 calc R
H38B H 0.6645 0.8310 0.2194 0.045 Uiso 1 1 calc R
C39 C 0.8311(4) 0.7568(3) 0.2590(3) 0.0428(8) Uani 1 1 d .
H39A H 0.8865 0.7413 0.3238 0.051 Uiso 1 1 calc R
H39B H 0.9136 0.8159 0.2486 0.051 Uiso 1 1 calc R
C40 C 0.7588(4) 0.6449(3) 0.1609(3) 0.0406(8) Uani 1 1 d .
H40A H 0.7145 0.6596 0.0932 0.049 Uiso 1 1 calc R
H40B H 0.8411 0.6118 0.1559 0.049 Uiso 1 1 calc R

loop_
_atom_site_aniso_label
_atom_site_aniso_U_11
_atom_site_aniso_U_22
_atom_site_aniso_U_33
_atom_site_aniso_U_23
_atom_site_aniso_U_13
_atom_site_aniso_U_12
O1 0.0714(17) 0.0396(13) 0.0352(12) 0.0164(10) 0.0246(12) 0.0306(12)
O2 0.0524(15) 0.0411(13) 0.0516(14) 0.0133(11) 0.0343(12) 0.0155(11)
C1 0.0302(16) 0.0433(18) 0.0310(16) 0.0075(13) 0.0119(13) 0.0188(14)
C2 0.0315(17) 0.059(2) 0.0334(17) 0.0144(15) 0.0142(14) 0.0210(15)
C3 0.0353(18) 0.063(2) 0.0300(17) 0.0031(15) 0.0089(14) 0.0281(17)
C4 0.0376(18) 0.0437(19) 0.0372(18) 0.0018(14) 0.0084(15) 0.0209(15)
C5 0.0367(18) 0.0396(18) 0.0335(17) 0.0047(13) 0.0123(14) 0.0179(14)
C6 0.0284(16) 0.0375(17) 0.0271(15) 0.0049(12) 0.0113(13) 0.0142(13)
C7 0.0303(16) 0.0273(15) 0.0318(15) 0.0087(12) 0.0163(13) 0.0117(12)
C8 0.0287(16) 0.0319(16) 0.0329(16) 0.0123(12) 0.0134(13) 0.0127(12)
C9 0.0311(17) 0.0406(18) 0.0338(17) 0.0059(13) 0.0086(14) 0.0104(14)
C10 0.0319(18) 0.053(2) 0.044(2) 0.0088(16) 0.0068(15) 0.0189(15)
C11 0.0293(16) 0.0359(17) 0.0408(18) 0.0109(14) 0.0121(14) 0.0148(13)
C12 0.0244(15) 0.0315(16) 0.0361(16) 0.0151(12) 0.0128(13) 0.0146(12)
C13 0.0243(15) 0.0263(15) 0.0337(15) 0.0103(12) 0.0134(12) 0.0098(12)
C14 0.0242(15) 0.0332(16) 0.0372(16) 0.0108(13) 0.0148(13) 0.0172(12)
C15 0.0328(16) 0.0318(16) 0.0309(15) 0.0084(12) 0.0151(13) 0.0182(13)
C16 0.0268(15) 0.0306(15) 0.0289(15) 0.0107(12) 0.0134(12) 0.0137(12)
C17 0.0294(15) 0.0304(15) 0.0270(14) 0.0106(12) 0.0132(12) 0.0138(12)
C18 0.0309(16) 0.0312(16) 0.0275(15) 0.0105(12) 0.0118(13) 0.0105(12)
C19 0.0338(17) 0.0358(17) 0.0319(16) 0.0070(13) 0.0088(14) 0.0134(13)
C20 0.0313(18) 0.058(2) 0.0342(17) 0.0077(15) 0.0074(14) 0.0178(16)
C21 0.0316(17) 0.0372(17) 0.0410(18) 0.0091(14) 0.0103(14) 0.0150(14)
C22 0.0287(16) 0.0327(16) 0.0303(15) 0.0121(12) 0.0115(13) 0.0144(12)
C23 0.0279(15) 0.0298(15) 0.0281(15) 0.0115(12) 0.0107(12) 0.0149(12)
C24 0.0278(16) 0.0345(16) 0.0363(16) 0.0096(13) 0.0138(13) 0.0181(13)
C25 0.0336(17) 0.0324(16) 0.0303(15) 0.0050(12) 0.0150(13) 0.0184(13)
C26 0.0278(15) 0.0282(15) 0.0307(15) 0.0094(12) 0.0140(12) 0.0131(12)
C27 0.0281(15) 0.0283(15) 0.0310(15) 0.0111(12) 0.0146(12) 0.0157(12)
C28 0.0282(15) 0.0252(14) 0.0262(14) 0.0091(11) 0.0128(12) 0.0142(12)
C29 0.0286(16) 0.0313(16) 0.0320(16) 0.0077(12) 0.0129(13) 0.0123(12)
C30 0.0439(19) 0.0360(17) 0.0345(17) 0.0090(13) 0.0168(15) 0.0179(14)
C31 0.050(2) 0.0407(19) 0.0412(19) 0.0045(15) 0.0211(16) 0.0157(16)
C32 0.0421(19) 0.0321(17) 0.055(2) 0.0067(15) 0.0258(17) 0.0140(14)
C33 0.0339(17) 0.0336(17) 0.0488(19) 0.0153(14) 0.0196(15) 0.0140(14)
C34 0.0302(16) 0.0309(16) 0.0362(16) 0.0083(12) 0.0159(13) 0.0142(13)
C35 0.0445(19) 0.0441(19) 0.0440(19) 0.0253(15) 0.0200(16) 0.0238(15)
C36 0.0321(17) 0.049(2) 0.0369(17) 0.0180(15) 0.0110(14) 0.0146(15)
C37 0.0317(17) 0.0476(19) 0.0327(17) 0.0161(14) 0.0109(14) 0.0119(15)
C38 0.0294(16) 0.0432(18) 0.0370(17) 0.0143(14) 0.0125(14) 0.0113(14)
C39 0.0318(17) 0.0448(19) 0.049(2) 0.0129(15) 0.0157(15) 0.0135(14)
C40 0.0345(18) 0.0463(19) 0.0431(19) 0.0146(15) 0.0199(15) 0.0146(15)

loop_
_atom_type_symbol
_atom_type_description
_atom_type_scat_dispersion_real
_atom_type_scat_dispersion_imag
_atom_type_scat_source
C C 0.0033 0.0016 'International Tables Vol C Tables 4.2.6.8 and 6.1.1.4'
H H 0.0000 0.0000 'International Tables Vol C Tables 4.2.6.8 and 6.1.1.4'
O O 0.0106 0.0060 'International Tables Vol C Tables 4.2.6.8 and 6.1.1.4'

loop_
_geom_angle_atom_site_label_1
_geom_angle_atom_site_label_2
_geom_angle_atom_site_label_3
_geom_angle
C34 O1 C35 121.3(2)
C1 O2 C40 121.7(2)
O2 C1 C2 125.2(3)
O2 C1 C6 114.4(3)
C2 C1 C6 120.4(3)
C3 C2 C1 119.5(3)
C3 C2 H2 120.3
C1 C2 H2 120.3
C4 C3 C2 121.0(3)
C4 C3 H3 119.5
C2 C3 H3 119.5
C3 C4 C5 119.4(3)
C3 C4 H4 120.3
C5 C4 H4 120.3
C6 C5 C4 121.0(3)
C6 C5 H5 119.5
C4 C5 H5 119.5
C5 C6 C1 118.8(3)
C5 C6 C7 123.4(3)
C1 C6 C7 117.8(3)
C8 C7 C26 118.8(3)
C8 C7 C6 119.7(3)
C26 C7 C6 121.0(3)
C7 C8 C12 121.7(3)
C7 C8 C9 127.6(3)
C12 C8 C9 110.7(3)
C8 C9 C10 103.5(2)
C8 C9 H9A 111.1
C10 C9 H9A 111.1
C8 C9 H9B 111.1
C10 C9 H9B 111.1
H9A C9 H9B 109.0
C9 C10 C11 105.6(2)
C9 C10 H10A 110.6
C11 C10 H10A 110.6
C9 C10 H10B 110.6
C11 C10 H10B 110.6
H10A C10 H10B 108.7
C12 C11 C10 103.5(2)
C12 C11 H11A 111.1
C10 C11 H11A 111.1
C12 C11 H11B 111.1
C10 C11 H11B 111.1
H11A C11 H11B 109.0
C13 C12 C8 121.0(3)
C13 C12 C11 128.5(3)
C8 C12 C11 110.5(2)
C12 C13 C27 118.1(3)
C12 C13 C14 123.2(3)
C27 C13 C14 118.7(2)
C15 C14 C13 121.2(3)
C15 C14 H14 119.4
C13 C14 H14 119.4
C14 C15 C16 121.6(3)
C14 C15 H15 119.2
C16 C15 H15 119.2
C17 C16 C28 119.6(3)
C17 C16 C15 121.4(3)
C28 C16 C15 119.0(3)
C18 C17 C16 118.4(3)
C18 C17 C29 119.7(3)
C16 C17 C29 120.7(3)
C17 C18 C22 122.1(3)
C17 C18 C19 127.5(3)
C22 C18 C19 110.3(3)
C18 C19 C20 104.4(2)
C18 C19 H19A 110.9
C20 C19 H19A 110.9
C18 C19 H19B 110.9
C20 C19 H19B 110.9
H19A C19 H19B 108.9
C19 C20 C21 107.7(2)
C19 C20 H20A 110.2
C21 C20 H20A 110.2
C19 C20 H20B 110.2
C21 C20 H20B 110.2
H20A C20 H20B 108.5
C22 C21 C20 103.8(3)
C22 C21 H21A 111.0
C20 C21 H21A 111.0
C22 C21 H21B 111.0
C20 C21 H21B 111.0
H21A C21 H21B 109.0
C18 C22 C23 120.6(3)
C18 C22 C21 111.7(3)
C23 C22 C21 127.3(3)
C22 C23 C28 118.3(3)
C22 C23 C24 122.9(3)
C28 C23 C24 118.8(2)
C25 C24 C23 121.1(3)
C25 C24 H24 119.5
C23 C24 H24 119.5
C24 C25 C26 121.8(3)
C24 C25 H25 119.1
C26 C25 H25 119.1
C7 C26 C27 119.6(3)
C7 C26 C25 121.7(3)
C27 C26 C25 118.7(3)
C13 C27 C26 120.6(3)
C13 C27 C28 119.8(3)
C26 C27 C28 119.4(3)
C23 C28 C16 120.5(2)
C23 C28 C27 120.0(2)
C16 C28 C27 119.4(3)
C30 C29 C34 118.1(3)
C30 C29 C17 124.9(3)
C34 C29 C17 116.7(2)
C29 C30 C31 120.9(3)
C29 C30 H30 119.6
C31 C30 H30 119.6
C32 C31 C30 120.4(3)
C32 C31 H31 119.8
C30 C31 H31 119.8
C31 C32 C33 120.4(3)
C31 C32 H32 119.8
C33 C32 H32 119.8
C34 C33 C32 119.1(3)
C34 C33 H33 120.4
C32 C33 H33 120.4
O1 C34 C33 125.0(3)
O1 C34 C29 113.8(2)
C33 C34 C29 121.2(3)
O1 C35 C36 105.3(2)
O1 C35 H35A 110.7
C36 C35 H35A 110.7
O1 C35 H35B 110.7
C36 C35 H35B 110.7
H35A C35 H35B 108.8
C35 C36 C37 115.4(3)
C35 C36 H36A 108.4
C37 C36 H36A 108.4
C35 C36 H36B 108.4
C37 C36 H36B 108.4
H36A C36 H36B 107.5
C36 C37 C38 112.0(3)
C36 C37 H37A 109.2
C38 C37 H37A 109.2
C36 C37 H37B 109.2
C38 C37 H37B 109.2
H37A C37 H37B 107.9
C39 C38 C37 113.5(3)
C39 C38 H38A 108.9
C37 C38 H38A 108.9
C39 C38 H38B 108.9
C37 C38 H38B 108.9
H38A C38 H38B 107.7
C38 C39 C40 114.9(3)
C38 C39 H39A 108.5
C40 C39 H39A 108.5
C38 C39 H39B 108.5
C40 C39 H39B 108.5
H39A C39 H39B 107.5
O2 C40 C39 105.3(2)
O2 C40 H40A 110.7
C39 C40 H40A 110.7
O2 C40 H40B 110.7
C39 C40 H40B 110.7
H40A C40 H40B 108.8

loop_
_geom_bond_atom_site_label_1
_geom_bond_atom_site_label_2
_geom_bond_distance
O1 C34 1.367(3)
O1 C35 1.425(3)
O2 C1 1.361(4)
O2 C40 1.428(4)
C1 C2 1.390(4)
C1 C6 1.410(4)
C2 C3 1.383(5)
C2 H2 0.9500
C3 C4 1.382(5)
C3 H3 0.9500
C4 C5 1.393(4)
C4 H4 0.9500
C5 C6 1.382(4)
C5 H5 0.9500
C6 C7 1.496(4)
C7 C8 1.386(4)
C7 C26 1.416(4)
C8 C12 1.400(4)
C8 C9 1.507(4)
C9 C10 1.539(5)
C9 H9A 0.9900
C9 H9B 0.9900
C10 C11 1.548(4)
C10 H10A 0.9900
C10 H10B 0.9900
C11 C12 1.506(4)
C11 H11A 0.9900
C11 H11B 0.9900
C12 C13 1.397(4)
C13 C27 1.421(4)
C13 C14 1.436(4)
C14 C15 1.351(4)
C14 H14 0.9500
C15 C16 1.428(4)
C15 H15 0.9500
C16 C17 1.420(4)
C16 C28 1.422(4)
C17 C18 1.388(4)
C17 C29 1.492(4)
C18 C22 1.390(4)
C18 C19 1.517(4)
C19 C20 1.527(4)
C19 H19A 0.9900
C19 H19B 0.9900
C20 C21 1.535(4)
C20 H20A 0.9900
C20 H20B 0.9900
C21 C22 1.507(4)
C21 H21A 0.9900
C21 H21B 0.9900
C22 C23 1.405(4)
C23 C28 1.418(4)
C23 C24 1.435(4)
C24 C25 1.354(4)
C24 H24 0.9500
C25 C26 1.428(4)
C25 H25 0.9500
C26 C27 1.425(4)
C27 C28 1.439(4)
C29 C30 1.385(4)
C29 C34 1.411(4)
C30 C31 1.391(4)
C30 H30 0.9500
C31 C32 1.374(5)
C31 H31 0.9500
C32 C33 1.392(4)
C32 H32 0.9500
C33 C34 1.387(4)
C33 H33 0.9500
C35 C36 1.521(4)
C35 H35A 0.9900
C35 H35B 0.9900
C36 C37 1.524(5)
C36 H36A 0.9900
C36 H36B 0.9900
C37 C38 1.527(4)
C37 H37A 0.9900
C37 H37B 0.9900
C38 C39 1.510(5)
C38 H38A 0.9900
C38 H38B 0.9900
C39 C40 1.521(4)
C39 H39A 0.9900
C39 H39B 0.9900
C40 H40A 0.9900
C40 H40B 0.9900

loop_
_geom_torsion_atom_site_label_1
_geom_torsion_atom_site_label_2
_geom_torsion_atom_site_label_3
_geom_torsion_atom_site_label_4
_geom_torsion
C40 O2 C1 C2 -19.5(5)
C40 O2 C1 C6 163.3(3)
O2 C1 C2 C3 -178.0(3)
C6 C1 C2 C3 -0.9(4)
C1 C2 C3 C4 1.0(5)
C2 C3 C4 C5 -0.3(5)
C3 C4 C5 C6 -0.5(5)
C4 C5 C6 C1 0.7(5)
C4 C5 C6 C7 178.4(3)
O2 C1 C6 C5 177.4(3)
C2 C1 C6 C5 0.1(4)
O2 C1 C6 C7 -0.5(4)
C2 C1 C6 C7 -177.8(3)
C5 C6 C7 C8 -71.7(4)
C1 C6 C7 C8 106.1(3)
C5 C6 C7 C26 116.3(3)
C1 C6 C7 C26 -65.9(4)
C26 C7 C8 C12 2.4(4)
C6 C7 C8 C12 -169.8(3)
C26 C7 C8 C9 -178.7(3)
C6 C7 C8 C9 9.1(4)
C7 C8 C9 C10 -163.7(3)
C12 C8 C9 C10 15.3(3)
C8 C9 C10 C11 -23.9(3)
C9 C10 C11 C12 23.8(3)
C7 C8 C12 C13 0.9(4)
C9 C8 C12 C13 -178.2(3)
C7 C8 C12 C11 178.9(3)
C9 C8 C12 C11 -0.1(3)
C10 C11 C12 C13 162.9(3)
C10 C11 C12 C8 -15.0(3)
C8 C12 C13 C27 -2.9(4)
C11 C12 C13 C27 179.5(3)
C8 C12 C13 C14 176.2(2)
C11 C12 C13 C14 -1.5(5)
C12 C13 C14 C15 -173.7(3)
C27 C13 C14 C15 5.4(4)
C13 C14 C15 C16 -3.3(4)
C14 C15 C16 C17 174.9(3)
C14 C15 C16 C28 -2.3(4)
C28 C16 C17 C18 -7.8(4)
C15 C16 C17 C18 175.1(2)
C28 C16 C17 C29 160.1(2)
C15 C16 C17 C29 -17.1(4)
C16 C17 C18 C22 4.9(4)
C29 C17 C18 C22 -163.1(3)
C16 C17 C18 C19 179.7(3)
C29 C17 C18 C19 11.7(4)
C17 C18 C19 C20 175.8(3)
C22 C18 C19 C20 -8.9(3)
C18 C19 C20 C21 14.1(3)
C19 C20 C21 C22 -14.0(3)
C17 C18 C22 C23 2.1(4)
C19 C18 C22 C23 -173.5(2)
C17 C18 C22 C21 175.7(3)
C19 C18 C22 C21 0.1(3)
C20 C21 C22 C18 8.7(3)
C20 C21 C22 C23 -178.3(3)
C18 C22 C23 C28 -6.1(4)
C21 C22 C23 C28 -178.5(3)
C18 C22 C23 C24 172.5(3)
C21 C22 C23 C24 0.1(4)
C22 C23 C24 C25 -175.7(3)
C28 C23 C24 C25 3.0(4)
C23 C24 C25 C26 -1.9(4)
C8 C7 C26 C27 -3.5(4)
C6 C7 C26 C27 168.5(2)
C8 C7 C26 C25 178.0(3)
C6 C7 C26 C25 -10.0(4)
C24 C25 C26 C7 176.7(3)
C24 C25 C26 C27 -1.8(4)
C12 C13 C27 C26 1.7(4)
C14 C13 C27 C26 -177.4(2)
C12 C13 C27 C28 177.3(2)
C14 C13 C27 C28 -1.8(4)
C7 C26 C27 C13 1.5(4)
C25 C26 C27 C13 -180.0(2)
C7 C26 C27 C28 -174.1(2)
C25 C26 C27 C28 4.4(4)
C22 C23 C28 C16 3.1(4)
C24 C23 C28 C16 -175.6(2)
C22 C23 C28 C27 178.4(2)
C24 C23 C28 C27 -0.3(4)
C17 C16 C28 C23 3.8(4)
C15 C16 C28 C23 -178.9(2)
C17 C16 C28 C27 -171.5(2)
C15 C16 C28 C27 5.7(4)
C13 C27 C28 C23 -179.0(2)
C26 C27 C28 C23 -3.4(4)
C13 C27 C28 C16 -3.6(4)
C26 C27 C28 C16 172.0(2)
C18 C17 C29 C30 -70.8(4)
C16 C17 C29 C30 121.5(3)
C18 C17 C29 C34 103.5(3)
C16 C17 C29 C34 -64.1(4)
C34 C29 C30 C31 1.0(5)
C17 C29 C30 C31 175.3(3)
C29 C30 C31 C32 -1.3(5)
C30 C31 C32 C33 1.1(5)
C31 C32 C33 C34 -0.6(5)
C35 O1 C34 C33 -3.4(5)
C35 O1 C34 C29 178.7(3)
C32 C33 C34 O1 -177.4(3)
C32 C33 C34 C29 0.3(5)
C30 C29 C34 O1 177.4(3)
C17 C29 C34 O1 2.7(4)
C30 C29 C34 C33 -0.5(4)
C17 C29 C34 C33 -175.3(3)
C34 O1 C35 C36 -165.8(3)
O1 C35 C36 C37 -62.6(3)
C35 C36 C37 C38 171.4(2)
C36 C37 C38 C39 178.9(3)
C37 C38 C39 C40 174.3(3)
C1 O2 C40 C39 -153.4(3)
C38 C39 C40 O2 -54.2(4)
